data_7235989
loop_
_publ_author_name
'Garc\'ia-R\'ios, Jessica'
'Hern\'andez-Campos, Ren\'e Francisco'
'Rasc\'on-Cruz, Fernando'
'Moreno-Mart\'inez, V\'ictor Augusto'
'Huerta-Lavorie, Ra\'ul'
'Vel\'azquez-Carmona, Miguel-\'Angel'
'Cea-Olivares, Raymundo'
'Mart\'inez-Otero, Diego'
'Jancik, Vojtech'

_publ_section_title
;
 Homo- and heteroalumoxane silicates
;
_journal_issue 121
_journal_name_full 'RSC Advances'
_journal_page_first 99722
_journal_paper_doi 10.1039/C5RA18481A
_journal_volume 5
_journal_year 2015
_chemical_formula_moiety 'C42 H70 Al2 N2 O6 Si'
_chemical_formula_sum 'C42 H70 Al2 N2 O6 Si'
_chemical_formula_weight 781.05
_chemical_properties_physical 'Air-sensitive, Moisture-sensitive'
_space_group_crystal_system orthorhombic
_space_group_IT_number 19
_space_group_name_Hall 'P 2ac 2ab'
_space_group_name_H-M_alt 'P 21 21 21'
_atom_sites_solution_hydrogens geom
_audit_creation_method SHELXL-2013
_audit_update_record
;
2015-10-25 deposited with the CCDC.
2015-11-12 downloaded from the CCDC.
;
_cell_angle_alpha 90
_cell_angle_beta 90
_cell_angle_gamma 90
_cell_formula_units_Z 4
_cell_length_a 12.3921(3)
_cell_length_b 17.0679(5)
_cell_length_c 20.9414(6)
_cell_measurement_reflns_used 9926
_cell_measurement_temperature 100(2)
_cell_measurement_theta_max 25.35
_cell_measurement_theta_min 2.25
_cell_volume 4429.3(2)
_computing_cell_refinement 'Bruker SAINT'
_computing_data_collection 'Bruker APEX2'
_computing_data_reduction 'Bruker SAINT'
_computing_molecular_graphics 'Bruker SHELXTL'
_computing_publication_material 'Bruker SHELXTL'
_computing_structure_refinement 'SHELXL-2013 (Sheldrick, 2013)'
_computing_structure_solution 'SHELXS-97 (Sheldrick, 2008)'
_diffrn_ambient_temperature 100(2)
_diffrn_measured_fraction_theta_full 1.000
_diffrn_measured_fraction_theta_max 0.999
_diffrn_measurement_device_type 'Bruker APEX-II CCD'
_diffrn_measurement_method '\w scans'
_diffrn_radiation_type MoK\a
_diffrn_radiation_wavelength 0.71073
_diffrn_reflns_av_R_equivalents 0.0632
_diffrn_reflns_av_unetI/netI 0.0594
_diffrn_reflns_Laue_measured_fraction_full 1.000
_diffrn_reflns_Laue_measured_fraction_max 0.999
_diffrn_reflns_limit_h_max 14
_diffrn_reflns_limit_h_min -14
_diffrn_reflns_limit_k_max 20
_diffrn_reflns_limit_k_min -20
_diffrn_reflns_limit_l_max 25
_diffrn_reflns_limit_l_min -25
_diffrn_reflns_number 9224
_diffrn_reflns_point_group_measured_fraction_full 1.000
_diffrn_reflns_point_group_measured_fraction_max 0.999
_diffrn_reflns_theta_full 25.242
_diffrn_reflns_theta_max 25.365
_diffrn_reflns_theta_min 1.539
_diffrn_source 'Incoatec ImuS'
_exptl_absorpt_coefficient_mu 0.138
_exptl_absorpt_correction_T_max 0.7452
_exptl_absorpt_correction_T_min 0.6756
_exptl_absorpt_correction_type multi-scan
_exptl_absorpt_process_details 'TWINABS 2012/1, Sheldrick'
_exptl_crystal_colour colourless
_exptl_crystal_density_diffrn 1.171
_exptl_crystal_description prism
_exptl_crystal_F_000 1696
_exptl_crystal_recrystallization_method 'Re-crystallisation from solvent: THF/Toluene'
_exptl_crystal_size_max 0.302
_exptl_crystal_size_mid 0.181
_exptl_crystal_size_min 0.164
_refine_diff_density_max 0.217
_refine_diff_density_min -0.246
_refine_diff_density_rms 0.044
_refine_ls_abs_structure_details
; 
 Flack x determined using 2836 quotients [(I+)-(I-)]/[(I+)+(I-)] 
 (Parsons and Flack (2004), Acta Cryst. A60, s61). 
;
_refine_ls_abs_structure_Flack 0.05(8)
_refine_ls_extinction_method none
_refine_ls_goodness_of_fit_ref 1.023
_refine_ls_hydrogen_treatment constr
_refine_ls_matrix_type full
_refine_ls_number_parameters 577
_refine_ls_number_reflns 9224
_refine_ls_number_restraints 399
_refine_ls_restrained_S_all 1.007
_refine_ls_R_factor_all 0.0546
_refine_ls_R_factor_gt 0.0434
_refine_ls_shift/su_max 0.001
_refine_ls_shift/su_mean 0.000
_refine_ls_structure_factor_coef Fsqd
_refine_ls_weighting_details 'w=1/[\s^2^(Fo^2^)+(0.0412P)^2^+0.8686P] where P=(Fo^2^+2Fc^2^)/3'
_refine_ls_weighting_scheme calc
_refine_ls_wR_factor_gt 0.0914
_refine_ls_wR_factor_ref 0.0981
_reflns_Friedel_coverage 0.797
_reflns_Friedel_fraction_full 0.999
_reflns_Friedel_fraction_max 0.998
_reflns_number_gt 8125
_reflns_number_total 9224
_reflns_threshold_expression 'I > 2\s(I)'
_cod_data_source_file c5ra18481a2.cif
_cod_data_source_block Comp4
_cod_database_code 7235989
_shelx_space_group_comment
; 
The symmetry employed for this shelxl refinement is uniquely defined 
by the following loop, which should always be used as a source of 
symmetry information in preference to the above space-group names. 
They are only intended as comments. 
;
_shelx_estimated_absorpt_t_min 0.959
_shelx_estimated_absorpt_t_max 0.978
_shelxl_version_number 2013-4

loop_
_space_group_symop_operation_xyz
'x, y, z'
'-x+1/2, -y, z+1/2'
'-x, y+1/2, -z+1/2'
'x+1/2, -y+1/2, -z'

loop_
_atom_site_label
_atom_site_type_symbol
_atom_site_fract_x
_atom_site_fract_y
_atom_site_fract_z
_atom_site_U_iso_or_equiv
_atom_site_adp_type
_atom_site_occupancy
_atom_site_site_symmetry_order
_atom_site_calc_flag
_atom_site_refinement_flags_posn
_atom_site_refinement_flags_adp
_atom_site_refinement_flags_occupancy
_atom_site_disorder_assembly
_atom_site_disorder_group
Si1 Si 0.97204(9) 0.90283(6) 0.98704(5) 0.0172(2) Uani 1 1 d . . . . .
Al1 Al 0.97643(10) 1.07415(6) 1.02939(5) 0.0155(2) Uani 1 1 d . . . . .
Al2 Al 0.76454(9) 0.99744(7) 0.98837(5) 0.0177(3) Uani 1 1 d . . . . .
O1 O 1.0289(2) 0.98340(14) 1.00983(12) 0.0186(6) Uani 1 1 d . . . . .
O2 O 0.8466(2) 0.91784(15) 0.97033(12) 0.0213(6) Uani 1 1 d . . . . .
O3 O 0.9842(2) 0.84149(14) 1.04671(12) 0.0201(6) Uani 1 1 d . . . . .
O4 O 1.0372(2) 0.86289(15) 0.92759(12) 0.0227(6) Uani 1 1 d . . . . .
O5 O 0.8400(2) 1.07452(14) 1.01674(12) 0.0195(6) Uani 1 1 d . . . . .
N1 N 1.0165(3) 1.10480(18) 1.11418(14) 0.0173(7) Uani 1 1 d . . . . .
N2 N 1.0569(2) 1.15411(17) 0.98755(15) 0.0178(7) Uani 1 1 d . . . . .
C1 C 1.0763(4) 1.1981(3) 1.19761(19) 0.0280(10) Uani 1 1 d . . . . .
H1A H 1.1486 1.2209 1.2015 0.042 Uiso 1 1 calc R U . . .
H1B H 1.0712 1.1515 1.2248 0.042 Uiso 1 1 calc R U . . .
H1C H 1.0223 1.2367 1.2111 0.042 Uiso 1 1 calc R U . . .
C2 C 1.0560(3) 1.1753(2) 1.12894(19) 0.0215(9) Uani 1 1 d . . . . .
C3 C 1.0838(3) 1.2305(2) 1.08295(18) 0.0215(9) Uani 1 1 d . . . . .
H3 H 1.0992 1.2818 1.0981 0.026 Uiso 1 1 calc R U . . .
C4 C 1.0916(3) 1.2192(2) 1.0169(2) 0.0210(8) Uani 1 1 d . . . . .
C5 C 1.1447(4) 1.2842(2) 0.9794(2) 0.0269(10) Uani 1 1 d . . . . .
H5A H 1.1770 1.3221 1.0089 0.040 Uiso 1 1 calc R U . . .
H5B H 1.0904 1.3106 0.9530 0.040 Uiso 1 1 calc R U . . .
H5C H 1.2010 1.2622 0.9519 0.040 Uiso 1 1 calc R U . . .
C6 C 0.9933(3) 1.0490(2) 1.16459(17) 0.0197(9) Uani 1 1 d . . . . .
C7 C 0.8995(4) 1.0580(2) 1.20186(18) 0.0226(9) Uani 1 1 d . . . . .
C8 C 0.8769(4) 0.9993(3) 1.24631(19) 0.0294(10) Uani 1 1 d . . . . .
H8 H 0.8138 1.0034 1.2718 0.035 Uiso 1 1 calc R U . . .
C9 C 0.9438(4) 0.9359(3) 1.2541(2) 0.0315(11) Uani 1 1 d . . . . .
H9 H 0.9260 0.8964 1.2843 0.038 Uiso 1 1 calc R U . . .
C10 C 1.0369(4) 0.9292(2) 1.21823(19) 0.0287(10) Uani 1 1 d . . . . .
H10 H 1.0825 0.8851 1.2244 0.034 Uiso 1 1 calc R U . . .
C11 C 1.0657(3) 0.9856(2) 1.17314(18) 0.0231(9) Uani 1 1 d . . . . .
C12 C 1.1724(3) 0.9830(2) 1.1379(2) 0.0256(10) Uani 1 1 d . . . . .
H12 H 1.1622 1.0114 1.0966 0.031 Uiso 1 1 calc R U . . .
C13 C 1.2104(4) 0.8999(3) 1.1218(2) 0.0330(11) Uani 1 1 d . . . . .
H13A H 1.2782 0.9026 1.0978 0.049 Uiso 1 1 calc R U . . .
H13B H 1.1555 0.8735 1.0959 0.049 Uiso 1 1 calc R U . . .
H13C H 1.2219 0.8704 1.1614 0.049 Uiso 1 1 calc R U . . .
C14 C 1.2585(4) 1.0275(3) 1.1759(2) 0.0347(11) Uani 1 1 d . . . . .
H14A H 1.3267 1.0271 1.1522 0.052 Uiso 1 1 calc R U . . .
H14B H 1.2689 1.0021 1.2174 0.052 Uiso 1 1 calc R U . . .
H14C H 1.2350 1.0817 1.1824 0.052 Uiso 1 1 calc R U . . .
C15 C 0.8266(4) 1.1297(3) 1.19757(19) 0.0250(10) Uani 1 1 d . . . . .
H15 H 0.8611 1.1678 1.1676 0.030 Uiso 1 1 calc R U . . .
C16 C 0.7154(4) 1.1099(3) 1.1715(2) 0.0285(10) Uani 1 1 d . . . . .
H16A H 0.6722 1.1579 1.1684 0.043 Uiso 1 1 calc R U . . .
H16B H 0.6796 1.0728 1.2003 0.043 Uiso 1 1 calc R U . . .
H16C H 0.7226 1.0863 1.1291 0.043 Uiso 1 1 calc R U . . .
C17 C 0.8163(4) 1.1696(3) 1.2629(2) 0.0341(11) Uani 1 1 d . . . . .
H17A H 0.7753 1.2183 1.2584 0.051 Uiso 1 1 calc R U . . .
H17B H 0.8883 1.1813 1.2797 0.051 Uiso 1 1 calc R U . . .
H17C H 0.7786 1.1345 1.2926 0.051 Uiso 1 1 calc R U . . .
C18 C 1.0914(4) 1.1436(2) 0.92167(18) 0.0213(9) Uani 1 1 d . . . . .
C20 C 1.0619(4) 1.1607(3) 0.8096(2) 0.0334(12) Uani 1 1 d . . . . .
H20 H 1.0176 1.1769 0.7751 0.040 Uiso 1 1 calc R U . . .
C21 C 1.1630(5) 1.1316(3) 0.7971(2) 0.0414(14) Uani 1 1 d . . . . .
H21 H 1.1882 1.1286 0.7544 0.050 Uiso 1 1 calc R U . . .
C22 C 1.2278(4) 1.1068(3) 0.8465(2) 0.0359(12) Uani 1 1 d . . . . .
H22 H 1.2969 1.0855 0.8373 0.043 Uiso 1 1 calc R U . . .
C23 C 1.1940(4) 1.1121(2) 0.9097(2) 0.0282(10) Uani 1 1 d D U . . .
C24 C 1.2694(10) 1.0879(8) 0.9637(6) 0.0338(17) Uani 0.82(7) 1 d D U P A 1
H24 H 1.2331 1.0994 1.0052 0.041 Uiso 0.82(7) 1 calc R U P A 1
C25 C 1.2946(13) 0.9996(7) 0.9610(9) 0.034(2) Uani 0.82(7) 1 d D U P A 1
H25A H 1.3382 0.9849 0.9981 0.051 Uiso 0.82(7) 1 calc R U P A 1
H25B H 1.3347 0.9879 0.9218 0.051 Uiso 0.82(7) 1 calc R U P A 1
H25C H 1.2269 0.9699 0.9613 0.051 Uiso 0.82(7) 1 calc R U P A 1
C26 C 1.3751(12) 1.1344(9) 0.9608(12) 0.049(3) Uani 0.82(7) 1 d D U P A 1
H26A H 1.4207 1.1201 0.9972 0.059 Uiso 0.82(7) 1 calc R U P A 1
H26B H 1.3592 1.1906 0.9625 0.059 Uiso 0.82(7) 1 calc R U P A 1
H26C H 1.4131 1.1224 0.9210 0.059 Uiso 0.82(7) 1 calc R U P A 1
C24A C 1.265(4) 1.078(3) 0.962(3) 0.033(5) Uani 0.18(7) 1 d D U P A 2
H24A H 1.2196 1.0750 1.0018 0.040 Uiso 0.18(7) 1 calc R U P A 2
C25A C 1.299(6) 0.994(3) 0.946(4) 0.034(8) Uani 0.18(7) 1 d D U P A 2
H25D H 1.3554 0.9768 0.9761 0.050 Uiso 0.18(7) 1 calc R U P A 2
H25E H 1.3274 0.9919 0.9025 0.050 Uiso 0.18(7) 1 calc R U P A 2
H25F H 1.2367 0.9588 0.9498 0.050 Uiso 0.18(7) 1 calc R U P A 2
C26A C 1.362(4) 1.130(4) 0.978(3) 0.034(7) Uani 0.18(7) 1 d D U P A 2
H26D H 1.4084 1.1036 1.0089 0.050 Uiso 0.18(7) 1 calc R U P A 2
H26E H 1.3364 1.1798 0.9960 0.050 Uiso 0.18(7) 1 calc R U P A 2
H26F H 1.4028 1.1406 0.9388 0.050 Uiso 0.18(7) 1 calc R U P A 2
C19 C 1.0224(4) 1.1671(2) 0.87178(19) 0.0257(9) Uani 1 1 d D U . . .
C27 C 0.9097(5) 1.1977(5) 0.8828(5) 0.0287(13) Uani 0.88(4) 1 d D U P B 1
H27 H 0.8934 1.1925 0.9294 0.034 Uiso 0.88(4) 1 calc R U P B 1
C28 C 0.8276(6) 1.1491(6) 0.8463(6) 0.040(2) Uani 0.88(4) 1 d D U P B 1
H28A H 0.7547 1.1669 0.8570 0.060 Uiso 0.88(4) 1 calc R U P B 1
H28B H 0.8355 1.0938 0.8580 0.060 Uiso 0.88(4) 1 calc R U P B 1
H28C H 0.8398 1.1552 0.8003 0.060 Uiso 0.88(4) 1 calc R U P B 1
C29 C 0.8980(7) 1.2842(4) 0.8648(8) 0.044(2) Uani 0.88(4) 1 d D U P B 1
H29A H 0.8264 1.3029 0.8775 0.066 Uiso 0.88(4) 1 calc R U P B 1
H29B H 0.9065 1.2902 0.8185 0.066 Uiso 0.88(4) 1 calc R U P B 1
H29C H 0.9535 1.3149 0.8867 0.066 Uiso 0.88(4) 1 calc R U P B 1
C27A C 0.909(3) 1.195(3) 0.884(3) 0.031(5) Uani 0.12(4) 1 d D U P B 2
H27A H 0.8842 1.1709 0.9252 0.037 Uiso 0.12(4) 1 calc R U P B 2
C28A C 0.832(4) 1.168(5) 0.832(3) 0.035(8) Uani 0.12(4) 1 d D U P B 2
H28D H 0.7576 1.1740 0.8459 0.052 Uiso 0.12(4) 1 calc R U P B 2
H28E H 0.8461 1.1121 0.8223 0.052 Uiso 0.12(4) 1 calc R U P B 2
H28F H 0.8444 1.1987 0.7931 0.052 Uiso 0.12(4) 1 calc R U P B 2
C29A C 0.901(5) 1.284(3) 0.892(4) 0.036(8) Uani 0.12(4) 1 d D U P B 2
H29D H 0.8248 1.2998 0.8898 0.054 Uiso 0.12(4) 1 calc R U P B 2
H29E H 0.9406 1.3094 0.8568 0.054 Uiso 0.12(4) 1 calc R U P B 2
H29F H 0.9318 1.2996 0.9326 0.054 Uiso 0.12(4) 1 calc R U P B 2
C30 C 0.9761(4) 0.7571(2) 1.04994(19) 0.0239(9) Uani 1 1 d . . . . .
C31 C 0.8877(4) 0.7269(2) 1.0062(2) 0.0319(11) Uani 1 1 d . . . . .
H31A H 0.8822 0.6698 1.0103 0.048 Uiso 1 1 calc R U . . .
H31B H 0.9050 0.7404 0.9619 0.048 Uiso 1 1 calc R U . . .
H31C H 0.8187 0.7509 1.0181 0.048 Uiso 1 1 calc R U . . .
C32 C 1.0850(4) 0.7225(2) 1.0326(2) 0.0343(11) Uani 1 1 d . . . . .
H32A H 1.0801 0.6652 1.0325 0.051 Uiso 1 1 calc R U . . .
H32B H 1.1390 0.7392 1.0639 0.051 Uiso 1 1 calc R U . . .
H32C H 1.1062 0.7407 0.9900 0.051 Uiso 1 1 calc R U . . .
C33 C 0.9492(4) 0.7389(3) 1.1190(2) 0.0335(11) Uani 1 1 d . . . . .
H33A H 0.9466 0.6819 1.1250 0.050 Uiso 1 1 calc R U . . .
H33B H 0.8788 0.7615 1.1297 0.050 Uiso 1 1 calc R U . . .
H33C H 1.0047 0.7613 1.1469 0.050 Uiso 1 1 calc R U . . .
C34 C 1.0303(4) 0.8727(2) 0.85922(18) 0.0264(10) Uani 1 1 d . . . . .
C35 C 0.9924(5) 0.9545(3) 0.8417(2) 0.0408(13) Uani 1 1 d . . . . .
H35A H 0.9943 0.9608 0.7952 0.061 Uiso 1 1 calc R U . . .
H35B H 1.0399 0.9933 0.8616 0.061 Uiso 1 1 calc R U . . .
H35C H 0.9184 0.9621 0.8570 0.061 Uiso 1 1 calc R U . . .
C36 C 1.1432(4) 0.8594(3) 0.8339(2) 0.0434(13) Uani 1 1 d . . . . .
H36A H 1.1418 0.8596 0.7871 0.065 Uiso 1 1 calc R U . . .
H36B H 1.1701 0.8087 0.8491 0.065 Uiso 1 1 calc R U . . .
H36C H 1.1908 0.9013 0.8492 0.065 Uiso 1 1 calc R U . . .
C37 C 0.9537(4) 0.8118(3) 0.8339(2) 0.0329(11) Uani 1 1 d . . . . .
H37A H 0.9465 0.8178 0.7876 0.049 Uiso 1 1 calc R U . . .
H37B H 0.8829 0.8183 0.8541 0.049 Uiso 1 1 calc R U . . .
H37C H 0.9818 0.7594 0.8436 0.049 Uiso 1 1 calc R U . . .
C38 C 0.6462(3) 1.0155(3) 0.92819(19) 0.0261(10) Uani 1 1 d . . . . .
H38A H 0.5966 1.0545 0.9459 0.039 Uiso 1 1 calc R U . . .
H38B H 0.6074 0.9663 0.9209 0.039 Uiso 1 1 calc R U . . .
H38C H 0.6755 1.0347 0.8876 0.039 Uiso 1 1 calc R U . . .
O6 O 0.6880(2) 0.95729(16) 1.06122(13) 0.0227(6) Uani 1 1 d D U . . .
C39 C 0.5738(3) 0.9654(3) 1.0763(2) 0.0316(10) Uani 1 1 d D U . . .
H39A H 0.5294 0.9584 1.0374 0.038 Uiso 0.676(19) 1 calc R U P C 1
H39B H 0.5589 1.0178 1.0944 0.038 Uiso 0.676(19) 1 calc R U P C 1
H39C H 0.5285 0.9429 1.0419 0.038 Uiso 0.324(19) 1 calc R U P C 2
H39D H 0.5542 1.0211 1.0823 0.038 Uiso 0.324(19) 1 calc R U P C 2
C40 C 0.5488(7) 0.9032(7) 1.1239(5) 0.037(2) Uani 0.676(19) 1 d D U P C 1
H40A H 0.5268 0.8539 1.1027 0.044 Uiso 0.676(19) 1 calc R U P C 1
H40B H 0.4909 0.9200 1.1535 0.044 Uiso 0.676(19) 1 calc R U P C 1
C41 C 0.6557(6) 0.8934(6) 1.1588(4) 0.033(2) Uani 0.676(19) 1 d D U P C 1
H41A H 0.6632 0.9329 1.1932 0.039 Uiso 0.676(19) 1 calc R U P C 1
H41B H 0.6616 0.8404 1.1777 0.039 Uiso 0.676(19) 1 calc R U P C 1
C42 C 0.7405(4) 0.9055(3) 1.10735(19) 0.0294(10) Uani 1 1 d D U . . .
H42A H 0.8061 0.9303 1.1253 0.035 Uiso 0.676(19) 1 calc R U P C 1
H42B H 0.7607 0.8551 1.0873 0.035 Uiso 0.676(19) 1 calc R U P C 1
H42C H 0.7822 0.9366 1.1388 0.035 Uiso 0.324(19) 1 calc R U P C 2
H42D H 0.7906 0.8693 1.0853 0.035 Uiso 0.324(19) 1 calc R U P C 2
C40A C 0.5601(17) 0.9197(13) 1.1381(10) 0.035(4) Uani 0.324(19) 1 d D U P C 2
H40C H 0.4901 0.8918 1.1385 0.042 Uiso 0.324(19) 1 calc R U P C 2
H40D H 0.5631 0.9553 1.1754 0.042 Uiso 0.324(19) 1 calc R U P C 2
C41A C 0.6544(13) 0.8611(11) 1.1397(10) 0.035(3) Uani 0.324(19) 1 d D U P C 2
H41C H 0.6749 0.8477 1.1841 0.042 Uiso 0.324(19) 1 calc R U P C 2
H41D H 0.6366 0.8124 1.1163 0.042 Uiso 0.324(19) 1 calc R U P C 2

loop_
_atom_site_aniso_label
_atom_site_aniso_U_11
_atom_site_aniso_U_22
_atom_site_aniso_U_33
_atom_site_aniso_U_23
_atom_site_aniso_U_13
_atom_site_aniso_U_12
Si1 0.0186(5) 0.0155(5) 0.0176(5) -0.0003(4) -0.0013(5) 0.0012(5)
Al1 0.0172(6) 0.0156(5) 0.0138(5) 0.0000(4) 0.0001(5) -0.0005(5)
Al2 0.0168(6) 0.0191(5) 0.0173(5) 0.0000(5) -0.0020(5) 0.0016(5)
O1 0.0185(13) 0.0183(13) 0.0191(12) 0.0012(11) -0.0008(13) -0.0005(11)
O2 0.0203(15) 0.0212(14) 0.0224(14) -0.0029(12) -0.0018(12) 0.0010(12)
O3 0.0222(15) 0.0163(13) 0.0218(13) 0.0002(11) -0.0029(12) 0.0011(12)
O4 0.0278(17) 0.0221(14) 0.0183(13) -0.0024(12) -0.0007(13) 0.0039(13)
O5 0.0204(15) 0.0188(13) 0.0192(13) 0.0007(12) 0.0010(12) 0.0022(11)
N1 0.0192(17) 0.0176(16) 0.0152(15) -0.0016(13) -0.0012(14) -0.0014(15)
N2 0.0196(18) 0.0174(15) 0.0165(15) 0.0004(14) 0.0020(14) 0.0007(13)
C1 0.035(3) 0.026(2) 0.023(2) -0.0068(19) 0.002(2) -0.003(2)
C2 0.021(2) 0.022(2) 0.022(2) -0.0003(17) -0.0008(17) 0.0006(18)
C3 0.026(2) 0.0151(18) 0.023(2) -0.0052(17) 0.0007(19) 0.0001(18)
C4 0.018(2) 0.0169(18) 0.028(2) 0.0038(18) 0.0002(19) 0.0034(16)
C5 0.034(2) 0.021(2) 0.026(2) 0.0008(19) 0.007(2) -0.0041(18)
C6 0.026(2) 0.024(2) 0.0098(17) 0.0007(16) -0.0044(16) -0.0037(18)
C7 0.029(2) 0.025(2) 0.0146(19) -0.0032(17) -0.0041(18) -0.0047(19)
C8 0.037(3) 0.033(2) 0.0175(19) 0.000(2) 0.0028(19) -0.007(2)
C9 0.045(3) 0.030(2) 0.020(2) 0.0095(19) -0.001(2) -0.004(2)
C10 0.034(3) 0.026(2) 0.026(2) 0.0040(19) -0.010(2) 0.001(2)
C11 0.028(2) 0.024(2) 0.0166(19) -0.0038(17) -0.0060(18) -0.0046(19)
C12 0.024(2) 0.030(2) 0.023(2) 0.0014(18) -0.0071(19) 0.0041(19)
C13 0.031(3) 0.034(3) 0.034(2) -0.010(2) -0.011(2) 0.004(2)
C14 0.030(3) 0.029(2) 0.045(3) 0.004(2) -0.010(2) -0.002(2)
C15 0.027(3) 0.028(2) 0.020(2) -0.0058(18) 0.0039(19) -0.001(2)
C16 0.028(3) 0.028(2) 0.029(2) -0.002(2) 0.002(2) 0.0016(19)
C17 0.033(3) 0.043(3) 0.027(2) -0.012(2) 0.005(2) 0.001(2)
C18 0.030(2) 0.0143(19) 0.019(2) 0.0013(16) 0.0059(19) -0.0037(18)
C20 0.053(3) 0.025(2) 0.023(2) 0.0071(19) 0.005(2) 0.004(2)
C21 0.063(4) 0.035(3) 0.026(2) -0.001(2) 0.024(3) -0.001(3)
C22 0.038(3) 0.031(3) 0.038(3) -0.002(2) 0.019(2) -0.002(2)
C23 0.026(2) 0.024(2) 0.035(2) -0.0039(19) 0.007(2) -0.0020(19)
C24 0.022(3) 0.035(4) 0.044(3) -0.011(3) 0.001(3) 0.001(3)
C25 0.030(4) 0.036(4) 0.037(6) -0.006(4) 0.003(4) 0.002(3)
C26 0.026(5) 0.043(4) 0.078(9) -0.010(5) -0.001(5) -0.004(4)
C24A 0.023(8) 0.034(8) 0.042(8) -0.005(8) 0.005(8) -0.003(7)
C25A 0.033(13) 0.027(10) 0.041(16) 0.003(10) 0.005(13) 0.002(9)
C26A 0.017(11) 0.037(12) 0.047(15) -0.006(11) 0.012(11) 0.004(9)
C19 0.034(2) 0.021(2) 0.022(2) 0.0052(17) 0.006(2) 0.000(2)
C27 0.038(3) 0.029(3) 0.019(2) 0.005(2) 0.000(2) 0.010(2)
C28 0.042(4) 0.036(4) 0.042(5) 0.001(3) -0.005(3) 0.006(3)
C29 0.051(4) 0.029(3) 0.053(6) 0.002(3) -0.008(4) 0.012(3)
C27A 0.038(8) 0.028(8) 0.025(9) 0.005(8) 0.000(8) 0.007(8)
C28A 0.042(12) 0.033(14) 0.029(15) 0.002(13) -0.003(11) 0.008(11)
C29A 0.039(14) 0.036(11) 0.033(16) 0.000(11) -0.008(13) 0.014(10)
C30 0.027(2) 0.0140(18) 0.031(2) 0.0033(17) -0.004(2) -0.0024(18)
C31 0.035(3) 0.023(2) 0.037(3) 0.002(2) -0.004(2) -0.0046(19)
C32 0.034(3) 0.021(2) 0.048(3) 0.002(2) 0.000(2) 0.008(2)
C33 0.039(3) 0.026(2) 0.036(2) 0.009(2) -0.008(2) -0.002(2)
C34 0.037(3) 0.025(2) 0.0175(19) 0.0001(17) -0.001(2) 0.004(2)
C35 0.073(4) 0.027(2) 0.023(2) 0.0033(19) -0.001(2) 0.007(3)
C36 0.040(3) 0.063(3) 0.028(2) -0.006(2) 0.010(2) -0.003(3)
C37 0.043(3) 0.031(2) 0.025(2) -0.004(2) -0.008(2) -0.001(2)
C38 0.022(2) 0.030(2) 0.026(2) -0.0019(19) -0.0049(19) 0.0021(19)
O6 0.0178(14) 0.0288(15) 0.0214(14) 0.0040(12) 0.0000(12) -0.0010(12)
C39 0.019(2) 0.042(2) 0.034(2) -0.003(2) 0.0030(19) -0.0025(19)
C40 0.032(4) 0.040(4) 0.038(4) -0.002(4) 0.010(3) -0.009(3)
C41 0.041(4) 0.027(4) 0.029(4) 0.005(3) 0.003(3) -0.005(3)
C42 0.032(2) 0.030(2) 0.026(2) 0.0078(19) -0.0011(19) 0.004(2)
C40A 0.033(6) 0.038(6) 0.034(6) -0.002(5) 0.009(5) -0.006(5)
C41A 0.038(5) 0.034(6) 0.032(6) 0.001(5) 0.007(5) -0.006(5)

loop_
_atom_type_symbol
_atom_type_description
_atom_type_scat_dispersion_real
_atom_type_scat_dispersion_imag
_atom_type_scat_source
C C 0.0033 0.0016 'International Tables Vol C Tables 4.2.6.8 and 6.1.1.4'
H H 0.0000 0.0000 'International Tables Vol C Tables 4.2.6.8 and 6.1.1.4'
N N 0.0061 0.0033 'International Tables Vol C Tables 4.2.6.8 and 6.1.1.4'
O O 0.0106 0.0060 'International Tables Vol C Tables 4.2.6.8 and 6.1.1.4'
Al Al 0.0645 0.0514 'International Tables Vol C Tables 4.2.6.8 and 6.1.1.4'
Si Si 0.0817 0.0704 'International Tables Vol C Tables 4.2.6.8 and 6.1.1.4'

loop_
_geom_angle_atom_site_label_1
_geom_angle_atom_site_label_2
_geom_angle_atom_site_label_3
_geom_angle
O2 Si1 O1 110.39(14)
O2 Si1 O4 112.18(15)
O1 Si1 O4 111.38(15)
O2 Si1 O3 110.82(15)
O1 Si1 O3 106.17(14)
O4 Si1 O3 105.64(14)
O5 Al1 O1 109.74(13)
O5 Al1 N2 116.33(14)
O1 Al1 N2 109.66(14)
O5 Al1 N1 113.46(14)
O1 Al1 N1 111.52(14)
N2 Al1 N1 95.47(14)
O5 Al2 O2 110.77(14)
O5 Al2 O6 105.48(13)
O2 Al2 O6 100.53(13)
O5 Al2 C38 120.60(16)
O2 Al2 C38 114.92(16)
O6 Al2 C38 101.38(16)
Si1 O1 Al1 131.94(17)
Si1 O2 Al2 129.83(17)
C30 O3 Si1 131.8(2)
C34 O4 Si1 132.7(3)
Al1 O5 Al2 126.00(16)
C2 N1 C6 119.7(3)
C2 N1 Al1 123.7(3)
C6 N1 Al1 116.4(2)
C4 N2 C18 116.3(3)
C4 N2 Al1 123.4(3)
C18 N2 Al1 120.1(2)
N1 C2 C3 122.8(4)
N1 C2 C1 120.9(4)
C3 C2 C1 116.3(4)
C2 C3 C4 127.4(4)
N2 C4 C3 123.1(4)
N2 C4 C5 120.6(4)
C3 C4 C5 116.3(4)
C7 C6 C11 122.4(4)
C7 C6 N1 119.7(3)
C11 C6 N1 117.9(3)
C8 C7 C6 117.2(4)
C8 C7 C15 119.8(4)
C6 C7 C15 122.9(4)
C9 C8 C7 121.6(4)
C8 C9 C10 120.3(4)
C9 C10 C11 121.6(4)
C10 C11 C6 116.8(4)
C10 C11 C12 122.2(4)
C6 C11 C12 120.9(4)
C11 C12 C13 113.7(4)
C11 C12 C14 109.9(3)
C13 C12 C14 111.0(4)
C16 C15 C7 112.4(3)
C16 C15 C17 110.0(4)
C7 C15 C17 110.7(3)
C23 C18 C19 121.7(4)
C23 C18 N2 118.9(4)
C19 C18 N2 119.4(4)
C21 C20 C19 121.8(5)
C20 C21 C22 120.0(4)
C21 C22 C23 121.2(5)
C22 C23 C18 118.0(4)
C22 C23 C24 120.2(7)
C18 C23 C24 121.8(7)
C22 C23 C24A 119(3)
C18 C23 C24A 123(3)
C23 C24 C26 110.8(9)
C23 C24 C25 111.3(7)
C26 C24 C25 109.4(9)
C23 C24A C26A 112(3)
C23 C24A C25A 111(3)
C26A C24A C25A 112(4)
C20 C19 C18 117.2(4)
C20 C19 C27 119.6(5)
C18 C19 C27 123.1(5)
C20 C19 C27A 121(3)
C18 C19 C27A 122(3)
C19 C27 C28 110.7(5)
C19 C27 C29 112.6(6)
C28 C27 C29 109.8(6)
C19 C27A C28A 111(3)
C19 C27A C29A 113(3)
C28A C27A C29A 110(4)
O3 C30 C33 105.3(3)
O3 C30 C32 108.4(3)
C33 C30 C32 110.2(4)
O3 C30 C31 111.1(3)
C33 C30 C31 110.3(4)
C32 C30 C31 111.4(4)
O4 C34 C37 107.9(3)
O4 C34 C36 106.0(4)
C37 C34 C36 110.9(4)
O4 C34 C35 111.4(3)
C37 C34 C35 110.8(4)
C36 C34 C35 109.9(4)
C39 O6 C42 110.3(3)
C39 O6 Al2 128.2(2)
C42 O6 Al2 121.3(2)
O6 C39 C40 106.3(5)
O6 C39 C40A 104.2(8)
C39 C40 C41 102.6(6)
C42 C41 C40 104.3(6)
O6 C42 C41A 107.0(7)
O6 C42 C41 104.0(4)
C39 C40A C41A 105.5(12)
C42 C41A C40A 101.8(12)

loop_
_geom_bond_atom_site_label_1
_geom_bond_atom_site_label_2
_geom_bond_distance
Si1 O2 1.613(3)
Si1 O1 1.617(3)
Si1 O4 1.633(3)
Si1 O3 1.637(3)
Al1 O5 1.712(3)
Al1 O1 1.729(3)
Al1 N2 1.904(3)
Al1 N1 1.916(3)
Al2 O5 1.720(3)
Al2 O2 1.739(3)
Al2 O6 1.923(3)
Al2 C38 1.958(4)
O3 C30 1.446(4)
O4 C34 1.444(4)
N1 C2 1.336(5)
N1 C6 1.450(5)
N2 C4 1.340(5)
N2 C18 1.455(5)
C1 C2 1.511(5)
C2 C3 1.391(6)
C3 C4 1.400(5)
C4 C5 1.511(5)
C6 C7 1.409(6)
C6 C11 1.418(6)
C7 C8 1.395(6)
C7 C15 1.524(6)
C8 C9 1.374(6)
C9 C10 1.381(6)
C10 C11 1.394(6)
C11 C12 1.514(6)
C12 C13 1.533(6)
C12 C14 1.533(6)
C15 C16 1.520(6)
C15 C17 1.535(5)
C18 C23 1.403(6)
C18 C19 1.408(6)
C20 C21 1.373(7)
C20 C19 1.394(6)
C21 C22 1.376(7)
C22 C23 1.390(6)
C23 C24 1.524(8)
C23 C24A 1.53(3)
C24 C26 1.533(10)
C24 C25 1.540(9)
C24A C26A 1.53(2)
C24A C25A 1.53(2)
C19 C27 1.509(7)
C19 C27A 1.51(3)
C27 C28 1.520(8)
C27 C29 1.531(8)
C27A C28A 1.53(2)
C27A C29A 1.53(2)
C30 C33 1.516(6)
C30 C32 1.517(6)
C30 C31 1.519(6)
C34 C37 1.505(6)
C34 C36 1.513(7)
C34 C35 1.518(6)
O6 C39 1.456(5)
O6 C42 1.462(5)
C39 C40 1.489(10)
C39 C40A 1.521(16)
C40 C41 1.522(11)
C41 C42 1.520(8)
C42 C41A 1.475(14)
C40A C41A 1.54(2)
